data_2226720
loop_
_publ_author_name
'Al-eryani, Waleed Fedl Ali'
'Kumari, J. Shylaja'
'Arunkashi, H. K.'
'Vepuri, Suresh Babu'
'Devarajegowda, H. C.'

_publ_section_title
;
 3,4-Dimethoxybenzaldehyde
 [2,8-bis(trifluoromethyl)quinolin-4-yl]hydrazone
;
_journal_coeditor_code WN2391
_journal_issue 7
_journal_name_full 'Acta Crystallographica Section E'
_journal_page_first o1742
_journal_paper_doi 10.1107/S1600536810021616
_journal_volume 66
_journal_year 2010
_chemical_formula_iupac 'C20 H15 F6 N3 O2'
_chemical_formula_moiety 'C20 H15 F6 N3 O2'
_chemical_formula_sum 'C20 H15 F6 N3 O2'
_chemical_formula_weight 443.35
_chemical_melting_point 487
_chemical_name_systematic
;
3,4-Dimethoxybenzaldehyde [2,8-bis(trifluoromethyl)quinolin-4-yl]hydrazone
;
_space_group_IT_number 2
_symmetry_cell_setting triclinic
_symmetry_space_group_name_Hall '-P 1'
_symmetry_space_group_name_H-M 'P -1'
_atom_sites_solution_hydrogens geom
_atom_sites_solution_primary direct
_atom_sites_solution_secondary difmap
_audit_creation_method SHELXL-97
_cell_angle_alpha 90.1540(10)
_cell_angle_beta 93.9510(10)
_cell_angle_gamma 96.4490(10)
_cell_formula_units_Z 2
_cell_length_a 7.0359(6)
_cell_length_b 8.9617(8)
_cell_length_c 15.5315(14)
_cell_measurement_reflns_used 3756
_cell_measurement_temperature 298(2)
_cell_measurement_theta_max 25.93
_cell_measurement_theta_min 2.29
_cell_volume 970.75(15)
_computing_cell_refinement 'SAINT (Bruker, 2001)'
_computing_data_collection 'SMART (Bruker, 2001)'
_computing_data_reduction 'SAINT (Bruker, 2001)'
_computing_molecular_graphics 'ORTEP-3 (Farrugia, 1997)'
_computing_publication_material 'SHELXL97 (Sheldrick, 2008)'
_computing_structure_refinement 'SHELXL97 (Sheldrick, 2008)'
_computing_structure_solution 'SHELXS97 (Sheldrick, 2008)'
_diffrn_ambient_temperature 295(2)
_diffrn_measured_fraction_theta_full 0.991
_diffrn_measured_fraction_theta_max 0.991
_diffrn_measurement_device_type 'Bruker SMART CCD area-detector'
_diffrn_measurement_method '\w and \f scans'
_diffrn_radiation_monochromator graphite
_diffrn_radiation_source 'fine-focus sealed tube'
_diffrn_radiation_type MoK\a
_diffrn_radiation_wavelength 0.71073
_diffrn_reflns_av_R_equivalents 0.0231
_diffrn_reflns_av_sigmaI/netI 0.0235
_diffrn_reflns_limit_h_max 8
_diffrn_reflns_limit_h_min -8
_diffrn_reflns_limit_k_max 11
_diffrn_reflns_limit_k_min -11
_diffrn_reflns_limit_l_max 19
_diffrn_reflns_limit_l_min -19
_diffrn_reflns_number 9677
_diffrn_reflns_reduction_process
;
;
_diffrn_reflns_theta_full 25.93
_diffrn_reflns_theta_max 25.93
_diffrn_reflns_theta_min 2.29
_diffrn_standards_number 0
_exptl_absorpt_coefficient_mu 0.138
_exptl_absorpt_correction_T_max 0.984
_exptl_absorpt_correction_T_min 0.975
_exptl_absorpt_correction_type psi-scan
_exptl_absorpt_process_details '(SADABS; Sheldrick, 2007)'
_exptl_crystal_colour Colourless
_exptl_crystal_density_diffrn 1.517
_exptl_crystal_density_method 'not measured'
_exptl_crystal_description Plate
_exptl_crystal_F_000 452
_exptl_crystal_size_max 0.22
_exptl_crystal_size_mid 0.15
_exptl_crystal_size_min 0.12
_refine_diff_density_max 0.508
_refine_diff_density_min -0.308
_refine_ls_extinction_coef 0.013(3)
_refine_ls_extinction_expression Fc^*^=kFc[1+0.001xFc^2^\l^3^/sin(2\q)]^-1/4^
_refine_ls_extinction_method 'SHELXL97 (Sheldrick, 2008)'
_refine_ls_goodness_of_fit_ref 1.028
_refine_ls_hydrogen_treatment constr
_refine_ls_matrix_type full
_refine_ls_number_parameters 281
_refine_ls_number_reflns 3756
_refine_ls_number_restraints 0
_refine_ls_restrained_S_all 1.028
_refine_ls_R_factor_all 0.0716
_refine_ls_R_factor_gt 0.0604
_refine_ls_shift/su_max 0.000
_refine_ls_shift/su_mean 0.000
_refine_ls_structure_factor_coef Fsqd
_refine_ls_weighting_details 'calc w=1/[\s^2^(Fo^2^)+(0.0861P)^2^+0.4197P] where P=(Fo^2^+2Fc^2^)/3'
_refine_ls_weighting_scheme calc
_refine_ls_wR_factor_gt 0.1653
_refine_ls_wR_factor_ref 0.1754
_reflns_number_gt 2951
_reflns_number_total 3756
_reflns_threshold_expression I>2sigma(I)
_cod_data_source_file wn2391.cif
_cod_data_source_block I
_cod_database_code 2226720
_cod_database_fobs_code 2226720

loop_
_symmetry_equiv_pos_as_xyz
'x, y, z'
'-x, -y, -z'

loop_
_atom_site_type_symbol
_atom_site_label
_atom_site_fract_x
_atom_site_fract_y
_atom_site_fract_z
_atom_site_U_iso_or_equiv
_atom_site_adp_type
_atom_site_calc_flag
_atom_site_refinement_flags
_atom_site_occupancy
_atom_site_disorder_assembly
_atom_site_disorder_group
F F1 0.2412(5) 0.4438(2) 1.01640(13) 0.1566(13) Uani d . 1 . .
F F2 0.1191(7) 0.3559(3) 1.1239(2) 0.211(2) Uani d . 1 . .
F F3 0.4056(6) 0.3784(3) 1.1201(2) 0.1887(16) Uani d . 1 . .
F F4 0.1562(3) 0.5209(2) 1.39246(11) 0.0901(5) Uani d . 1 . .
F F5 0.3417(3) 0.6419(2) 1.48883(9) 0.0978(6) Uani d . 1 . .
F F6 0.4605(3) 0.5329(2) 1.38655(10) 0.0913(6) Uani d . 1 . .
O O1 0.1621(3) 1.07781(19) 0.57898(9) 0.0638(5) Uani d . 1 . .
O O2 0.1874(3) 0.83177(18) 0.65840(10) 0.0688(5) Uani d . 1 . .
N N1 0.2843(3) 0.6043(2) 1.22381(12) 0.0578(5) Uani d . 1 . .
N N2 0.2663(3) 0.98738(19) 1.07163(10) 0.0507(5) Uani d . 1 . .
H H2 0.2733 1.0750 1.0951 0.061 Uiso calc R 1 . .
N N3 0.2477(3) 0.97088(19) 0.98344(10) 0.0482(4) Uani d . 1 . .
C C1 0.3304(3) 1.0213(3) 1.34583(14) 0.0580(6) Uani d . 1 . .
H H1 0.3429 1.1138 1.3742 0.070 Uiso calc R 1 . .
C C2 0.3326(3) 0.8892(3) 1.39354(14) 0.0582(6) Uani d . 1 . .
H H2A 0.3449 0.8943 1.4535 0.070 Uiso calc R 1 . .
C C3 0.3169(3) 0.7533(3) 1.35271(13) 0.0525(5) Uani d . 1 . .
C C4 0.2979(3) 0.7427(2) 1.26103(13) 0.0470(5) Uani d . 1 . .
C C5 0.2936(3) 0.8770(2) 1.21338(12) 0.0436(5) Uani d . 1 . .
C C6 0.3100(3) 1.0148(2) 1.25823(13) 0.0518(5) Uani d . 1 . .
H H6 0.3069 1.1034 1.2273 0.062 Uiso calc R 1 . .
C C7 0.3190(4) 0.6124(3) 1.40417(15) 0.0689(7) Uani d . 1 . .
C C8 0.2689(4) 0.6011(2) 1.13901(14) 0.0591(6) Uani d . 1 . .
C C9 0.2625(3) 0.7229(2) 1.08485(13) 0.0538(5) Uani d . 1 . .
H H9 0.2509 0.7099 1.0252 0.065 Uiso calc R 1 . .
C C10 0.2736(3) 0.8634(2) 1.12140(12) 0.0444(5) Uani d . 1 . .
C C11 0.2571(6) 0.4467(3) 1.09982(19) 0.0922(11) Uani d . 1 . .
C C12 0.2377(3) 1.0891(2) 0.94007(13) 0.0506(5) Uani d . 1 . .
H H12 0.2427 1.1804 0.9692 0.061 Uiso calc R 1 . .
C C13 0.2186(3) 1.0878(2) 0.84631(12) 0.0450(5) Uani d . 1 . .
C C14 0.2105(3) 0.9538(2) 0.79899(13) 0.0478(5) Uani d . 1 . .
H H14 0.2167 0.8636 0.8279 0.057 Uiso calc R 1 . .
C C15 0.1934(3) 0.9543(2) 0.71040(13) 0.0492(5) Uani d . 1 . .
C C16 0.1818(3) 1.0908(2) 0.66624(12) 0.0478(5) Uani d . 1 . .
C C17 0.1917(3) 1.2227(2) 0.71299(13) 0.0521(5) Uani d . 1 . .
H H17 0.1863 1.3134 0.6845 0.063 Uiso calc R 1 . .
C C18 0.2096(3) 1.2204(2) 0.80233(13) 0.0514(5) Uani d . 1 . .
H H18 0.2156 1.3101 0.8332 0.062 Uiso calc R 1 . .
C C19 0.2110(5) 0.6924(3) 0.69794(18) 0.0804(8) Uani d . 1 . .
H H19A 0.2042 0.6154 0.6544 0.121 Uiso calc R 1 . .
H H19B 0.1113 0.6681 0.7365 0.121 Uiso calc R 1 . .
H H19C 0.3335 0.6989 0.7298 0.121 Uiso calc R 1 . .
C C20 0.1384(4) 1.2097(3) 0.53018(14) 0.0654(7) Uani d . 1 . .
H H20A 0.1262 1.1847 0.4698 0.098 Uiso calc R 1 . .
H H20B 0.2480 1.2825 0.5421 0.098 Uiso calc R 1 . .
H H20C 0.0251 1.2506 0.5458 0.098 Uiso calc R 1 . .

loop_
_atom_site_aniso_label
_atom_site_aniso_U_11
_atom_site_aniso_U_22
_atom_site_aniso_U_33
_atom_site_aniso_U_12
_atom_site_aniso_U_13
_atom_site_aniso_U_23
F1 0.342(4) 0.0590(11) 0.0692(12) 0.0322(16) 0.0014(16) -0.0190(9)
F2 0.345(5) 0.0832(16) 0.196(3) -0.085(2) 0.128(3) -0.0574(17)
F3 0.282(4) 0.1017(18) 0.190(3) 0.103(2) -0.062(3) -0.0563(18)
F4 0.0978(12) 0.0869(12) 0.0843(11) 0.0028(9) 0.0072(9) 0.0326(9)
F5 0.1344(16) 0.1228(15) 0.0411(8) 0.0407(12) -0.0016(8) 0.0207(8)
F6 0.1058(13) 0.1033(13) 0.0741(10) 0.0536(10) 0.0027(9) 0.0238(9)
O1 0.0832(11) 0.0717(11) 0.0365(8) 0.0125(8) -0.0023(7) 0.0003(7)
O2 0.1029(13) 0.0560(9) 0.0466(9) 0.0126(9) -0.0081(8) -0.0122(7)
N1 0.0775(13) 0.0495(10) 0.0471(10) 0.0120(9) 0.0014(9) 0.0041(8)
N2 0.0750(12) 0.0433(9) 0.0338(9) 0.0082(8) 0.0023(8) -0.0030(7)
N3 0.0617(11) 0.0477(9) 0.0352(9) 0.0071(8) 0.0016(7) -0.0013(7)
C1 0.0635(14) 0.0646(14) 0.0457(12) 0.0051(11) 0.0053(10) -0.0152(10)
C2 0.0559(13) 0.0826(16) 0.0356(10) 0.0082(11) -0.0001(9) -0.0064(10)
C3 0.0480(11) 0.0712(14) 0.0388(11) 0.0114(10) -0.0001(8) 0.0043(10)
C4 0.0475(11) 0.0536(12) 0.0403(10) 0.0092(9) -0.0003(8) 0.0019(8)
C5 0.0433(10) 0.0494(11) 0.0381(10) 0.0061(8) 0.0015(8) -0.0027(8)
C6 0.0580(12) 0.0523(12) 0.0450(11) 0.0053(9) 0.0053(9) -0.0043(9)
C7 0.0754(17) 0.0861(18) 0.0475(13) 0.0230(15) -0.0017(11) 0.0141(12)
C8 0.0836(16) 0.0457(12) 0.0479(12) 0.0085(11) 0.0013(11) -0.0017(9)
C9 0.0763(15) 0.0484(12) 0.0363(10) 0.0077(10) -0.0004(9) -0.0035(8)
C10 0.0492(11) 0.0457(11) 0.0382(10) 0.0059(8) 0.0003(8) 0.0009(8)
C11 0.172(4) 0.0439(14) 0.0622(17) 0.0193(18) 0.0067(18) 0.0032(12)
C12 0.0666(13) 0.0453(11) 0.0404(11) 0.0091(9) 0.0034(9) -0.0034(9)
C13 0.0497(11) 0.0479(11) 0.0376(10) 0.0065(8) 0.0027(8) -0.0005(8)
C14 0.0542(12) 0.0468(11) 0.0419(11) 0.0063(9) -0.0002(9) 0.0019(8)
C15 0.0518(11) 0.0524(12) 0.0426(11) 0.0054(9) -0.0032(9) -0.0067(9)
C16 0.0485(11) 0.0588(12) 0.0361(10) 0.0078(9) 0.0006(8) -0.0006(9)
C17 0.0624(13) 0.0510(12) 0.0438(11) 0.0101(10) 0.0037(9) 0.0079(9)
C18 0.0664(13) 0.0465(11) 0.0422(11) 0.0096(9) 0.0049(9) -0.0031(9)
C19 0.125(3) 0.0507(14) 0.0645(16) 0.0107(14) 0.0008(15) -0.0115(11)
C20 0.0732(15) 0.0844(17) 0.0398(11) 0.0141(13) 0.0027(10) 0.0113(11)

loop_
_atom_type_symbol
_atom_type_description
_atom_type_scat_dispersion_real
_atom_type_scat_dispersion_imag
_atom_type_scat_source
C C 0.0033 0.0016 'International Tables Vol C Tables 4.2.6.8 and 6.1.1.4'
H H 0.0000 0.0000 'International Tables Vol C Tables 4.2.6.8 and 6.1.1.4'
N N 0.0061 0.0033 'International Tables Vol C Tables 4.2.6.8 and 6.1.1.4'
O O 0.0106 0.0060 'International Tables Vol C Tables 4.2.6.8 and 6.1.1.4'
F F 0.0171 0.0103 'International Tables Vol C Tables 4.2.6.8 and 6.1.1.4'

loop_
_geom_angle_atom_site_label_1
_geom_angle_atom_site_label_2
_geom_angle_atom_site_label_3
_geom_angle_site_symmetry_1
_geom_angle_site_symmetry_3
_geom_angle
_geom_angle_publ_flag
C16 O1 C20 . . 118.09(18) ?
C15 O2 C19 . . 117.76(18) ?
C8 N1 C4 . . 115.71(18) ?
C10 N2 N3 . . 119.15(16) ?
C10 N2 H2 . . 120.4 ?
N3 N2 H2 . . 120.4 ?
C12 N3 N2 . . 116.75(17) ?
C6 C1 C2 . . 120.2(2) ?
C6 C1 H1 . . 119.9 ?
C2 C1 H1 . . 119.9 ?
C3 C2 C1 . . 120.41(19) ?
C3 C2 H2A . . 119.8 ?
C1 C2 H2A . . 119.8 ?
C2 C3 C4 . . 120.8(2) ?
C2 C3 C7 . . 120.1(2) ?
C4 C3 C7 . . 119.0(2) ?
N1 C4 C5 . . 123.44(18) ?
N1 C4 C3 . . 118.27(19) ?
C5 C4 C3 . . 118.29(19) ?
C6 C5 C4 . . 118.94(18) ?
C6 C5 C10 . . 123.79(19) ?
C4 C5 C10 . . 117.27(18) ?
C1 C6 C5 . . 121.3(2) ?
C1 C6 H6 . . 119.3 ?
C5 C6 H6 . . 119.3 ?
F6 C7 F4 . . 107.0(2) ?
F6 C7 F5 . . 106.04(19) ?
F4 C7 F5 . . 105.7(2) ?
F6 C7 C3 . . 113.2(2) ?
F4 C7 C3 . . 112.9(2) ?
F5 C7 C3 . . 111.5(2) ?
N1 C8 C9 . . 126.8(2) ?
N1 C8 C11 . . 114.4(2) ?
C9 C8 C11 . . 118.8(2) ?
C10 C9 C8 . . 118.24(19) ?
C10 C9 H9 . . 120.9 ?
C8 C9 H9 . . 120.9 ?
N2 C10 C9 . . 121.02(18) ?
N2 C10 C5 . . 120.47(18) ?
C9 C10 C5 . . 118.52(18) ?
F2 C11 F3 . . 103.2(3) ?
F2 C11 F1 . . 106.1(3) ?
F3 C11 F1 . . 104.6(3) ?
F2 C11 C8 . . 114.2(3) ?
F3 C11 C8 . . 113.4(3) ?
F1 C11 C8 . . 114.3(2) ?
N3 C12 C13 . . 122.43(19) ?
N3 C12 H12 . . 118.8 ?
C13 C12 H12 . . 118.8 ?
C18 C13 C14 . . 118.76(18) ?
C18 C13 C12 . . 119.92(18) ?
C14 C13 C12 . . 121.32(18) ?
C15 C14 C13 . . 120.70(19) ?
C15 C14 H14 . . 119.7 ?
C13 C14 H14 . . 119.7 ?
O2 C15 C14 . . 125.5(2) ?
O2 C15 C16 . . 114.57(18) ?
C14 C15 C16 . . 119.92(19) ?
O1 C16 C17 . . 125.84(19) ?
O1 C16 C15 . . 114.91(18) ?
C17 C16 C15 . . 119.25(18) ?
C16 C17 C18 . . 120.15(19) ?
C16 C17 H17 . . 119.9 ?
C18 C17 H17 . . 119.9 ?
C13 C18 C17 . . 121.22(19) ?
C13 C18 H18 . . 119.4 ?
C17 C18 H18 . . 119.4 ?
O2 C19 H19A . . 109.5 ?
O2 C19 H19B . . 109.5 ?
H19A C19 H19B . . 109.5 ?
O2 C19 H19C . . 109.5 ?
H19A C19 H19C . . 109.5 ?
H19B C19 H19C . . 109.5 ?
O1 C20 H20A . . 109.5 ?
O1 C20 H20B . . 109.5 ?
H20A C20 H20B . . 109.5 ?
O1 C20 H20C . . 109.5 ?
H20A C20 H20C . . 109.5 ?
H20B C20 H20C . . 109.5 ?

loop_
_geom_bond_atom_site_label_1
_geom_bond_atom_site_label_2
_geom_bond_site_symmetry_2
_geom_bond_distance
_geom_bond_publ_flag
F1 C11 . 1.293(3) ?
F2 C11 . 1.272(5) ?
F3 C11 . 1.291(5) ?
F4 C7 . 1.333(3) ?
F5 C7 . 1.336(3) ?
F6 C7 . 1.330(3) ?
O1 C16 . 1.356(2) ?
O1 C20 . 1.425(3) ?
O2 C15 . 1.357(3) ?
O2 C19 . 1.415(3) ?
N1 C8 . 1.314(3) ?
N1 C4 . 1.358(3) ?
N2 C10 . 1.359(3) ?
N2 N3 . 1.373(2) ?
N2 H2 . 0.8600 ?
N3 C12 . 1.263(3) ?
C1 C6 . 1.359(3) ?
C1 C2 . 1.399(3) ?
C1 H1 . 0.9300 ?
C2 C3 . 1.362(3) ?
C2 H2A . 0.9300 ?
C3 C4 . 1.423(3) ?
C3 C7 . 1.497(3) ?
C4 C5 . 1.417(3) ?
C5 C6 . 1.406(3) ?
C5 C10 . 1.429(3) ?
C6 H6 . 0.9300 ?
C8 C9 . 1.383(3) ?
C8 C11 . 1.502(3) ?
C9 C10 . 1.372(3) ?
C9 H9 . 0.9300 ?
C12 C13 . 1.453(3) ?
C12 H12 . 0.9300 ?
C13 C18 . 1.378(3) ?
C13 C14 . 1.399(3) ?
C14 C15 . 1.373(3) ?
C14 H14 . 0.9300 ?
C15 C16 . 1.412(3) ?
C16 C17 . 1.378(3) ?
C17 C18 . 1.385(3) ?
C17 H17 . 0.9300 ?
C18 H18 . 0.9300 ?
C19 H19A . 0.9600 ?
C19 H19B . 0.9600 ?
C19 H19C . 0.9600 ?
C20 H20A . 0.9600 ?
C20 H20B . 0.9600 ?
C20 H20C . 0.9600 ?

loop_
_geom_hbond_atom_site_label_D
_geom_hbond_atom_site_label_H
_geom_hbond_atom_site_label_A
_geom_hbond_site_symmetry_A
_geom_hbond_distance_DH
_geom_hbond_distance_HA
_geom_hbond_distance_DA
_geom_hbond_angle_DHA
_geom_hbond_publ_flag
C12 H12 F1 1_565 0.93 2.47 3.387(3) 168 yes

loop_
_geom_torsion_atom_site_label_1
_geom_torsion_atom_site_label_2
_geom_torsion_atom_site_label_3
_geom_torsion_atom_site_label_4
_geom_torsion_site_symmetry_1
_geom_torsion_site_symmetry_2
_geom_torsion_site_symmetry_3
_geom_torsion_site_symmetry_4
_geom_torsion
_geom_torsion_publ_flag
C10 N2 N3 C12 . . . . 178.62(19) ?
C6 C1 C2 C3 . . . . 0.9(3) ?
C1 C2 C3 C4 . . . . 0.0(3) ?
C1 C2 C3 C7 . . . . -179.9(2) ?
C8 N1 C4 C5 . . . . 0.8(3) ?
C8 N1 C4 C3 . . . . -179.4(2) ?
C2 C3 C4 N1 . . . . 179.5(2) ?
C7 C3 C4 N1 . . . . -0.7(3) ?
C2 C3 C4 C5 . . . . -0.7(3) ?
C7 C3 C4 C5 . . . . 179.15(19) ?
N1 C4 C5 C6 . . . . -179.6(2) ?
C3 C4 C5 C6 . . . . 0.6(3) ?
N1 C4 C5 C10 . . . . 0.1(3) ?
C3 C4 C5 C10 . . . . -179.77(18) ?
C2 C1 C6 C5 . . . . -0.9(3) ?
C4 C5 C6 C1 . . . . 0.2(3) ?
C10 C5 C6 C1 . . . . -179.4(2) ?
C2 C3 C7 F6 . . . . -120.9(2) ?
C4 C3 C7 F6 . . . . 59.2(3) ?
C2 C3 C7 F4 . . . . 117.4(3) ?
C4 C3 C7 F4 . . . . -62.4(3) ?
C2 C3 C7 F5 . . . . -1.5(3) ?
C4 C3 C7 F5 . . . . 178.7(2) ?
C4 N1 C8 C9 . . . . -1.0(4) ?
C4 N1 C8 C11 . . . . 179.1(3) ?
N1 C8 C9 C10 . . . . 0.2(4) ?
C11 C8 C9 C10 . . . . -179.9(3) ?
N3 N2 C10 C9 . . . . -0.1(3) ?
N3 N2 C10 C5 . . . . 179.80(17) ?
C8 C9 C10 N2 . . . . -179.4(2) ?
C8 C9 C10 C5 . . . . 0.8(3) ?
C6 C5 C10 N2 . . . . -1.1(3) ?
C4 C5 C10 N2 . . . . 179.28(18) ?
C6 C5 C10 C9 . . . . 178.8(2) ?
C4 C5 C10 C9 . . . . -0.8(3) ?
N1 C8 C11 F2 . . . . 57.4(5) ?
C9 C8 C11 F2 . . . . -122.5(4) ?
N1 C8 C11 F3 . . . . -60.4(4) ?
C9 C8 C11 F3 . . . . 119.7(3) ?
N1 C8 C11 F1 . . . . 179.8(3) ?
C9 C8 C11 F1 . . . . -0.1(5) ?
N2 N3 C12 C13 . . . . 179.74(19) ?
N3 C12 C13 C18 . . . . -179.6(2) ?
N3 C12 C13 C14 . . . . -0.1(3) ?
C18 C13 C14 C15 . . . . -0.2(3) ?
C12 C13 C14 C15 . . . . -179.7(2) ?
C19 O2 C15 C14 . . . . -3.6(4) ?
C19 O2 C15 C16 . . . . 175.9(2) ?
C13 C14 C15 O2 . . . . 178.9(2) ?
C13 C14 C15 C16 . . . . -0.6(3) ?
C20 O1 C16 C17 . . . . -3.8(3) ?
C20 O1 C16 C15 . . . . 176.45(19) ?
O2 C15 C16 O1 . . . . 1.5(3) ?
C14 C15 C16 O1 . . . . -178.97(19) ?
O2 C15 C16 C17 . . . . -178.3(2) ?
C14 C15 C16 C17 . . . . 1.2(3) ?
O1 C16 C17 C18 . . . . 179.2(2) ?
C15 C16 C17 C18 . . . . -1.0(3) ?
C14 C13 C18 C17 . . . . 0.4(3) ?
C12 C13 C18 C17 . . . . 179.9(2) ?
C16 C17 C18 C13 . . . . 0.2(3) ?

loop_
_cod_related_entry_id
_cod_related_entry_database
_cod_related_entry_code
1 ChemSpider 24745260
